data_4023399
loop_
_publ_author_name
'Jacob M. Plummer'
'Jeremy A. Weitgenant'
'Bruce C. Noll'
'Joseph W. Lauher'
'Olaf Wiest'
'Paul Helquist'

_publ_contact_author_address
;University of Notre Dame
Department of Chemistry and Biochemistry
251 Nieuwland Science Hall
Notre Dame, IN 46556-5670
USA
;
_publ_contact_author_email Paul.Helquist.1@nd.edu
_publ_contact_author_fax 1(574)6316652
_publ_contact_author_name 'Professor Paul Helquist'
_publ_contact_author_phone 1(574)6317822
_publ_section_title
;
 Synthesis, Structure, and Metal Complexation Behavior of
 a New Type of Functionalized Chiral Phenanthroline Derivative
;
_journal_name_full 'Journal of Organic Chemistry'
_journal_page_first 3911
_journal_page_last 3914
_journal_paper_doi 10.1021/jo702566m
_journal_volume 73
_journal_year 2008
_chemical_formula_sum 'C20 H24 N2 O2'
_chemical_formula_weight 324.41
_chemical_name_systematic
; 
 ? 
;
_space_group_IT_number 19
_symmetry_cell_setting orthorhombic
_symmetry_space_group_name_Hall 'P 2ac 2ab'
_symmetry_space_group_name_H-M 'P 21 21 21'
_atom_sites_solution_hydrogens geom
_atom_sites_solution_primary direct
_atom_sites_solution_secondary difmap
_audit_creation_method SHELXL-97
_cell_angle_alpha 90.00
_cell_angle_beta 90.00
_cell_angle_gamma 90.00
_cell_formula_units_Z 4
_cell_length_a 4.86670(10)
_cell_length_b 17.2330(6)
_cell_length_c 20.4925(8)
_cell_measurement_temperature 293(2)
_cell_volume 1718.66(10)
_computing_structure_refinement 'SHELXL-97 (Sheldrick, 1997)'
_computing_structure_solution 'SHELXS-97 (Sheldrick, 1990)'
_diffrn_ambient_temperature 293(2)
_diffrn_measured_fraction_theta_full 0.883
_diffrn_measured_fraction_theta_max 0.883
_diffrn_radiation_monochromator graphite
_diffrn_radiation_source 'fine-focus sealed tube'
_diffrn_radiation_type MoK\a
_diffrn_radiation_wavelength 0.71073
_diffrn_reflns_av_R_equivalents 0.0477
_diffrn_reflns_av_sigmaI/netI 0.0322
_diffrn_reflns_limit_h_max 5
_diffrn_reflns_limit_h_min -4
_diffrn_reflns_limit_k_max 22
_diffrn_reflns_limit_k_min -22
_diffrn_reflns_limit_l_max 27
_diffrn_reflns_limit_l_min -27
_diffrn_reflns_number 12510
_diffrn_reflns_theta_full 28.27
_diffrn_reflns_theta_max 28.27
_diffrn_reflns_theta_min 1.54
_exptl_absorpt_coefficient_mu 0.081
_exptl_crystal_density_diffrn 1.254
_exptl_crystal_density_method 'not measured'
_exptl_crystal_F_000 696
_refine_diff_density_max 0.650
_refine_diff_density_min -0.319
_refine_diff_density_rms 0.070
_refine_ls_abs_structure_details 'Flack H D (1983), Acta Cryst. A39, 876-881'
_refine_ls_abs_structure_Flack 0(10)
_refine_ls_extinction_method none
_refine_ls_goodness_of_fit_ref 1.060
_refine_ls_hydrogen_treatment mixed
_refine_ls_matrix_type full
_refine_ls_number_parameters 221
_refine_ls_number_reflns 2204
_refine_ls_number_restraints 0
_refine_ls_restrained_S_all 1.060
_refine_ls_R_factor_all 0.0728
_refine_ls_R_factor_gt 0.0614
_refine_ls_shift/su_max 0.000
_refine_ls_shift/su_mean 0.000
_refine_ls_structure_factor_coef Fsqd
_refine_ls_weighting_details 'calc w=1/[\s^2^(Fo^2^)+(0.1312P)^2^+0.3466P] where P=(Fo^2^+2Fc^2^)/3'
_refine_ls_weighting_scheme calc
_refine_ls_wR_factor_gt 0.1789
_refine_ls_wR_factor_ref 0.1889
_reflns_number_gt 1820
_reflns_number_total 2204
_reflns_threshold_expression >2sigma(I)
_cod_data_source_file jo702566m-File004.cif
_cod_data_source_block bcn241_01
_cod_database_code 4023399

loop_
_symmetry_equiv_pos_as_xyz
'x, y, z'
'x+1/2, -y+1/2, -z'
'-x, y+1/2, -z+1/2'
'-x+1/2, -y, z+1/2'

loop_
_atom_site_label
_atom_site_type_symbol
_atom_site_fract_x
_atom_site_fract_y
_atom_site_fract_z
_atom_site_U_iso_or_equiv
_atom_site_adp_type
_atom_site_occupancy
_atom_site_symmetry_multiplicity
_atom_site_calc_flag
_atom_site_refinement_flags
_atom_site_disorder_assembly
_atom_site_disorder_group
N1 N 0.0791(7) 0.41903(15) 0.01451(14) 0.0257(7) Uani 1 1 d . . .
N2 N 0.4808(6) 0.52382(14) -0.01372(12) 0.0209(6) Uani 1 1 d . . .
O1 O -0.4969(8) 0.45667(16) 0.12071(14) 0.0497(8) Uani 1 1 d . . .
H1 H -0.5552 0.4649 0.0838 0.075 Uiso 1 1 calc R . .
O2 O 0.6387(6) 0.73253(13) 0.03200(12) 0.0282(6) Uani 1 1 d . . .
H2 H 0.7760 0.7480 0.0128 0.042 Uiso 1 1 calc R . .
C1 C -0.1190(9) 0.3692(2) 0.02924(18) 0.0300(9) Uani 1 1 d . . .
C2 C -0.2822(9) 0.33328(18) -0.0191(2) 0.0316(9) Uani 1 1 d . . .
H2A H -0.4161 0.2974 -0.0074 0.038 Uiso 1 1 calc R . .
C3 C -0.2414(8) 0.35175(19) -0.08356(19) 0.0291(9) Uani 1 1 d . . .
H3 H -0.3480 0.3286 -0.1158 0.035 Uiso 1 1 calc R . .
C4 C -0.0373(9) 0.40597(18) -0.10049(16) 0.0273(8) Uani 1 1 d . . .
C5 C 0.0162(9) 0.42959(19) -0.16646(16) 0.0287(8) Uani 1 1 d . . .
H5 H -0.0822 0.4070 -0.2004 0.034 Uiso 1 1 calc R . .
C6 C 0.2071(9) 0.48405(19) -0.17999(16) 0.0305(9) Uani 1 1 d . . .
H6 H 0.2369 0.4986 -0.2231 0.037 Uiso 1 1 calc R . .
C7 C 0.3643(8) 0.51975(18) -0.12934(16) 0.0252(8) Uani 1 1 d . . .
C8 C 0.5627(9) 0.57730(18) -0.14055(16) 0.0300(9) Uani 1 1 d . . .
H8 H 0.5898 0.5958 -0.1827 0.036 Uiso 1 1 calc R . .
C9 C 0.7168(8) 0.60659(19) -0.09053(17) 0.0271(8) Uani 1 1 d . . .
H9 H 0.8463 0.6453 -0.0981 0.032 Uiso 1 1 calc R . .
C10 C 0.6745(8) 0.57659(17) -0.02682(16) 0.0248(8) Uani 1 1 d . . .
C11 C 0.3273(7) 0.49574(16) -0.06385(15) 0.0221(7) Uani 1 1 d . . .
C12 C 0.1186(8) 0.43840(17) -0.04920(16) 0.0223(7) Uani 1 1 d . . .
C13 C -0.1599(10) 0.3538(2) 0.1020(2) 0.0407(10) Uani 1 1 d . . .
H13A H -0.1297 0.2990 0.1102 0.049 Uiso 1 1 calc R . .
H13B H -0.0216 0.3824 0.1262 0.049 Uiso 1 1 calc R . .
C14 C -0.4386(10) 0.3756(2) 0.12797(19) 0.0397(10) Uani 1 1 d . . .
H14 H -0.5798 0.3453 0.1053 0.048 Uiso 1 1 calc R . .
C15 C -0.4601(12) 0.3611(2) 0.20164(19) 0.0434(11) Uani 1 1 d . . .
H15A H -0.3419 0.3979 0.2239 0.052 Uiso 1 1 calc R . .
H15B H -0.6474 0.3715 0.2153 0.052 Uiso 1 1 calc R . .
C16 C -0.3850(14) 0.2818(2) 0.2230(2) 0.0564(14) Uani 1 1 d . . .
H16A H -0.1954 0.2721 0.2129 0.085 Uiso 1 1 calc R . .
H16B H -0.4982 0.2447 0.2008 0.085 Uiso 1 1 calc R . .
H16C H -0.4125 0.2772 0.2692 0.085 Uiso 1 1 calc R . .
C17 C 0.8474(8) 0.60330(18) 0.02934(16) 0.0263(8) Uani 1 1 d . . .
H17A H 1.0194 0.6237 0.0126 0.032 Uiso 1 1 calc R . .
H17B H 0.8901 0.5591 0.0568 0.032 Uiso 1 1 calc R . .
C18 C 0.7082(8) 0.66533(19) 0.07050(16) 0.0264(8) Uani 1 1 d . . .
H18 H 0.5365 0.6434 0.0873 0.032 Uiso 1 1 calc R . .
C19 C 0.8833(10) 0.6893(2) 0.12912(18) 0.0351(9) Uani 1 1 d . . .
H19A H 1.0556 0.7104 0.1133 0.042 Uiso 1 1 calc R . .
H19B H 0.7887 0.7302 0.1525 0.042 Uiso 1 1 calc R . .
C20 C 0.9454(13) 0.6237(3) 0.1764(2) 0.0539(13) Uani 1 1 d . . .
H20A H 1.0574 0.5855 0.1551 0.081 Uiso 1 1 calc R . .
H20B H 0.7765 0.6003 0.1904 0.081 Uiso 1 1 calc R . .
H20C H 1.0416 0.6439 0.2136 0.081 Uiso 1 1 calc R . .

loop_
_atom_site_aniso_label
_atom_site_aniso_U_11
_atom_site_aniso_U_22
_atom_site_aniso_U_33
_atom_site_aniso_U_23
_atom_site_aniso_U_13
_atom_site_aniso_U_12
N1 0.0211(19) 0.0252(12) 0.0309(13) 0.0073(11) 0.0031(13) 0.0033(11)
N2 0.0172(17) 0.0199(11) 0.0256(12) 0.0031(10) 0.0014(11) 0.0059(11)
O1 0.065(2) 0.0411(15) 0.0427(15) 0.0016(12) -0.0139(16) 0.0088(16)
O2 0.0231(16) 0.0246(10) 0.0369(13) 0.0016(9) 0.0022(11) 0.0053(11)
C1 0.020(2) 0.0295(15) 0.0410(19) 0.0114(14) 0.0024(16) 0.0044(15)
C2 0.022(2) 0.0216(14) 0.051(2) 0.0048(15) 0.0059(17) 0.0011(14)
C3 0.021(2) 0.0233(14) 0.0431(19) -0.0050(13) -0.0004(16) 0.0046(14)
C4 0.026(2) 0.0225(13) 0.0338(16) -0.0028(12) 0.0029(15) 0.0044(14)
C5 0.028(2) 0.0309(15) 0.0272(15) -0.0076(13) -0.0012(15) 0.0072(16)
C6 0.038(2) 0.0316(16) 0.0221(14) 0.0012(13) 0.0035(15) 0.0093(17)
C7 0.022(2) 0.0239(14) 0.0299(15) 0.0012(12) 0.0060(14) 0.0077(15)
C8 0.037(3) 0.0261(15) 0.0273(15) 0.0083(12) 0.0083(16) 0.0039(16)
C9 0.020(2) 0.0236(14) 0.0377(17) 0.0075(13) 0.0082(15) 0.0034(14)
C10 0.021(2) 0.0196(12) 0.0335(16) -0.0004(12) 0.0023(14) 0.0028(14)
C11 0.020(2) 0.0184(12) 0.0283(15) 0.0008(11) 0.0053(14) 0.0057(13)
C12 0.018(2) 0.0193(13) 0.0291(15) 0.0012(11) 0.0003(13) 0.0069(13)
C13 0.033(3) 0.043(2) 0.046(2) 0.0144(17) -0.0052(19) -0.004(2)
C14 0.044(3) 0.0384(19) 0.0365(19) 0.0009(15) 0.0016(19) -0.0012(19)
C15 0.043(3) 0.052(2) 0.0359(19) -0.0066(17) -0.0016(19) 0.001(2)
C16 0.078(4) 0.044(2) 0.047(2) 0.0041(19) 0.005(3) -0.007(3)
C17 0.019(2) 0.0243(13) 0.0353(17) 0.0032(13) 0.0001(15) 0.0044(15)
C18 0.023(2) 0.0283(15) 0.0281(15) 0.0016(13) 0.0023(14) -0.0008(15)
C19 0.032(3) 0.0402(18) 0.0333(17) -0.0025(15) 0.0007(17) 0.0004(18)
C20 0.060(4) 0.068(3) 0.034(2) 0.012(2) -0.011(2) -0.013(3)

loop_
_atom_type_symbol
_atom_type_description
_atom_type_scat_dispersion_real
_atom_type_scat_dispersion_imag
_atom_type_scat_source
C C 0.0033 0.0000 'International Tables Vol C Tables 4.2.6.8 and 6.1.1.4'
H H 0.0000 0.0000 'International Tables Vol C Tables 4.2.6.8 and 6.1.1.4'
N N 0.0061 0.0000 'International Tables Vol C Tables 4.2.6.8 and 6.1.1.4'
O O 0.0106 0.0000 'International Tables Vol C Tables 4.2.6.8 and 6.1.1.4'

loop_
_geom_angle_atom_site_label_1
_geom_angle_atom_site_label_2
_geom_angle_atom_site_label_3
_geom_angle
_geom_angle_site_symmetry_1
_geom_angle_site_symmetry_3
_geom_angle_publ_flag
C1 N1 C12 118.7(3) . . ?
C10 N2 C11 118.5(3) . . ?
C14 O1 H1 109.5 . . ?
C18 O2 H2 109.5 . . ?
N1 C1 C2 122.2(3) . . ?
N1 C1 C13 115.4(4) . . ?
C2 C1 C13 122.4(4) . . ?
C3 C2 C1 119.5(3) . . ?
C3 C2 H2A 120.3 . . ?
C1 C2 H2A 120.3 . . ?
C2 C3 C4 119.5(3) . . ?
C2 C3 H3 120.2 . . ?
C4 C3 H3 120.2 . . ?
C3 C4 C12 117.3(3) . . ?
C3 C4 C5 123.3(3) . . ?
C12 C4 C5 119.4(3) . . ?
C6 C5 C4 121.0(3) . . ?
C6 C5 H5 119.5 . . ?
C4 C5 H5 119.5 . . ?
C5 C6 C7 121.3(3) . . ?
C5 C6 H6 119.4 . . ?
C7 C6 H6 119.4 . . ?
C8 C7 C11 116.7(3) . . ?
C8 C7 C6 123.6(3) . . ?
C11 C7 C6 119.6(3) . . ?
C9 C8 C7 121.0(3) . . ?
C9 C8 H8 119.5 . . ?
C7 C8 H8 119.5 . . ?
C8 C9 C10 118.4(3) . . ?
C8 C9 H9 120.8 . . ?
C10 C9 H9 120.8 . . ?
N2 C10 C9 122.3(3) . . ?
N2 C10 C17 116.8(3) . . ?
C9 C10 C17 120.9(3) . . ?
N2 C11 C7 122.8(3) . . ?
N2 C11 C12 118.1(3) . . ?
C7 C11 C12 119.0(3) . . ?
N1 C12 C4 122.8(3) . . ?
N1 C12 C11 117.7(3) . . ?
C4 C12 C11 119.5(3) . . ?
C14 C13 C1 114.7(4) . . ?
C14 C13 H13A 108.6 . . ?
C1 C13 H13A 108.6 . . ?
C14 C13 H13B 108.6 . . ?
C1 C13 H13B 108.6 . . ?
H13A C13 H13B 107.6 . . ?
O1 C14 C13 112.7(4) . . ?
O1 C14 C15 104.3(3) . . ?
C13 C14 C15 111.6(4) . . ?
O1 C14 H14 109.4 . . ?
C13 C14 H14 109.4 . . ?
C15 C14 H14 109.4 . . ?
C16 C15 C14 115.1(4) . . ?
C16 C15 H15A 108.5 . . ?
C14 C15 H15A 108.5 . . ?
C16 C15 H15B 108.5 . . ?
C14 C15 H15B 108.5 . . ?
H15A C15 H15B 107.5 . . ?
C15 C16 H16A 109.5 . . ?
C15 C16 H16B 109.5 . . ?
H16A C16 H16B 109.5 . . ?
C15 C16 H16C 109.5 . . ?
H16A C16 H16C 109.5 . . ?
H16B C16 H16C 109.5 . . ?
C10 C17 C18 113.1(3) . . ?
C10 C17 H17A 109.0 . . ?
C18 C17 H17A 109.0 . . ?
C10 C17 H17B 109.0 . . ?
C18 C17 H17B 109.0 . . ?
H17A C17 H17B 107.8 . . ?
O2 C18 C17 111.4(3) . . ?
O2 C18 C19 110.1(3) . . ?
C17 C18 C19 112.1(3) . . ?
O2 C18 H18 107.6 . . ?
C17 C18 H18 107.6 . . ?
C19 C18 H18 107.6 . . ?
C20 C19 C18 114.3(3) . . ?
C20 C19 H19A 108.7 . . ?
C18 C19 H19A 108.7 . . ?
C20 C19 H19B 108.7 . . ?
C18 C19 H19B 108.7 . . ?
H19A C19 H19B 107.6 . . ?
C19 C20 H20A 109.5 . . ?
C19 C20 H20B 109.5 . . ?
H20A C20 H20B 109.5 . . ?
C19 C20 H20C 109.5 . . ?
H20A C20 H20C 109.5 . . ?
H20B C20 H20C 109.5 . . ?

loop_
_geom_bond_atom_site_label_1
_geom_bond_atom_site_label_2
_geom_bond_distance
_geom_bond_site_symmetry_2
_geom_bond_publ_flag
N1 C1 1.326(5) . ?
N1 C12 1.361(4) . ?
N2 C10 1.337(4) . ?
N2 C11 1.359(4) . ?
O1 C14 1.433(5) . ?
O1 H1 0.8200 . ?
O2 C18 1.441(4) . ?
O2 H2 0.8200 . ?
C1 C2 1.413(6) . ?
C1 C13 1.528(5) . ?
C2 C3 1.373(5) . ?
C2 H2A 0.9300 . ?
C3 C4 1.407(5) . ?
C3 H3 0.9300 . ?
C4 C12 1.412(5) . ?
C4 C5 1.436(5) . ?
C5 C6 1.349(5) . ?
C5 H5 0.9300 . ?
C6 C7 1.429(5) . ?
C6 H6 0.9300 . ?
C7 C8 1.403(5) . ?
C7 C11 1.416(4) . ?
C8 C9 1.367(5) . ?
C8 H8 0.9300 . ?
C9 C10 1.419(4) . ?
C9 H9 0.9300 . ?
C10 C17 1.498(5) . ?
C11 C12 1.449(5) . ?
C13 C14 1.505(7) . ?
C13 H13A 0.9700 . ?
C13 H13B 0.9700 . ?
C14 C15 1.534(5) . ?
C14 H14 0.9800 . ?
C15 C16 1.481(6) . ?
C15 H15A 0.9700 . ?
C15 H15B 0.9700 . ?
C16 H16A 0.9600 . ?
C16 H16B 0.9600 . ?
C16 H16C 0.9600 . ?
C17 C18 1.521(5) . ?
C17 H17A 0.9700 . ?
C17 H17B 0.9700 . ?
C18 C19 1.529(5) . ?
C18 H18 0.9800 . ?
C19 C20 1.519(6) . ?
C19 H19A 0.9700 . ?
C19 H19B 0.9700 . ?
C20 H20A 0.9600 . ?
C20 H20B 0.9600 . ?
C20 H20C 0.9600 . ?

loop_
_cod_related_entry_id
_cod_related_entry_database
_cod_related_entry_code
1 ChemSpider 21194756
